data_4307294
loop_
_publ_author_name
'Anjan Kumar Das'
'Zohreh Moatazedi'
'Garry Mund'
'Andrew J. Bennet'
'Raymond J. Batchelor'
'Daniel B. Leznoff'

_publ_contact_author_address
; 
 Department of Chemistry
 Simon Fraser University
 Burnaby, British Columbia
 Canada   V5A 1S6 
;
_publ_contact_author_email dleznoff@sfu.ca
_publ_contact_author_fax 604-291-3765
_publ_contact_author_name 'Leznoff, Daniel B.'
_publ_contact_author_phone 604-291-4887
_publ_section_title
;
Chelating or Bridging? Halide-Controlled Binding Mode of Diamido Donor
Ligands in Iron(III) Complexes
;
_journal_name_full 'Inorganic Chemistry'
_journal_page_first 366
_journal_page_last 368
_journal_paper_doi 10.1021/ic061832m
_journal_volume 46
_journal_year 2007
_chemical_formula_moiety 'C22 H34 Br0.64 Cl0.36 Fe1 N2 O1 Si2'
_chemical_formula_sum 'C22 H34 Br0.64 Cl0.36 Fe N2 O Si2'
_chemical_formula_weight 518.43
_chemical_name_systematic ?
_space_group_IT_number 14
_symmetry_cell_setting monoclinic
_symmetry_space_group_name_Hall '-P 2ybc'
_symmetry_space_group_name_H-M 'P 1 21/c 1'
_atom_sites_solution_hydrogens geom
_atom_sites_solution_primary direct
_cell_angle_alpha 90
_cell_angle_beta 116.730(2)
_cell_angle_gamma 90
_cell_formula_units_Z 4
_cell_length_a 15.9792(13)
_cell_length_b 12.0218(11)
_cell_length_c 15.0858(13)
_cell_measurement_reflns_used 4932
_cell_measurement_temperature 293
_cell_measurement_theta_max 71.9072
_cell_measurement_theta_min 3.0964
_cell_volume 2588.3(4)
_computing_cell_refinement 'NRC DIFRAC'
_computing_data_collection 'NRC DIFRAC'
_computing_data_reduction 'NRCVAX DATRD2'
_computing_molecular_graphics 'Ortep-3 & PovRay'
_computing_publication_material CRYSTALS
_computing_structure_refinement CRYSTALS
_computing_structure_solution 'SIR 92'
_diffrn_ambient_temperature 293
_diffrn_measured_fraction_theta_full 0.995
_diffrn_measured_fraction_theta_max 0.943
_diffrn_measurement_details
;
scan:
 Number of images: 12
            Slice: 0.0000 - 180.0000
      Image width: 15.0000
         Exp time: 1601.0000
    Rotation axis: Omega
            Omega: 0.0000
              Chi: 0.0000
              Phi: 0.0000
              XTD: 127.4000
           2theta: -0.0306
scan:
 Number of images: 12
            Slice: 0.0000 - 180.0000
      Image width: 15.0000
         Exp time: 1601.0000
    Rotation axis: Omega
            Omega: 0.0000
              Chi: 45.0000
              Phi: 0.0000
              XTD: 127.4000
           2theta: -0.0306
scan:
 Number of images: 12
            Slice: 0.0000 - 180.0000
      Image width: 15.0000
         Exp time: 1601.0000
    Rotation axis: Omega
            Omega: 0.0000
              Chi: 45.0000
              Phi: 90.0000
              XTD: 127.4000
           2theta: -0.0306

;
_diffrn_measurement_device_details
;
Crystal Goniometer
;
_diffrn_measurement_device_type 'Rigaku Raxis'
_diffrn_measurement_method dtprofit.ref
_diffrn_orient_matrix_type d*Trek
_diffrn_orient_matrix_UB_11 -0.0283
_diffrn_orient_matrix_UB_12 -0.0211
_diffrn_orient_matrix_UB_13 0.0653
_diffrn_orient_matrix_UB_21 0.0698
_diffrn_orient_matrix_UB_22 -0.0422
_diffrn_orient_matrix_UB_23 0.0166
_diffrn_orient_matrix_UB_31 0.0123
_diffrn_orient_matrix_UB_32 0.0420
_diffrn_orient_matrix_UB_33 0.0548
_diffrn_radiation_detector RX
_diffrn_radiation_monochromator Graphite
_diffrn_radiation_source 'Sealed Tube'
_diffrn_radiation_type 'Cu K\a'
_diffrn_radiation_wavelength 1.5418
_diffrn_reflns_av_R_equivalents 0.078
_diffrn_reflns_limit_h_max 18
_diffrn_reflns_limit_h_min -18
_diffrn_reflns_limit_k_max 11
_diffrn_reflns_limit_k_min -14
_diffrn_reflns_limit_l_max 17
_diffrn_reflns_limit_l_min -18
_diffrn_reflns_number 18324
_diffrn_reflns_theta_full 49.865
_diffrn_reflns_theta_max 72.269
_diffrn_reflns_theta_min 3.096
_diffrn_source_current 42.0000
_diffrn_source_voltage 46.0000
_diffrn_standards_decay_% 0
_diffrn_standards_interval_count 0
_diffrn_standards_interval_time 0
_diffrn_standards_number 0
_exptl_absorpt_coefficient_mu 7.169
_exptl_absorpt_correction_T_max 1.0000
_exptl_absorpt_correction_T_min 0.1701
_exptl_absorpt_correction_type multi-scan
_exptl_crystal_colour 'Dark Red'
_exptl_crystal_density_diffrn 1.330
_exptl_crystal_description Plate
_exptl_crystal_F_000 1082.050
_exptl_crystal_size_max 0.40
_exptl_crystal_size_mid 0.30
_exptl_crystal_size_min 0.15
_refine_diff_density_max 0.47
_refine_diff_density_min -0.40
_refine_ls_extinction_method none
_refine_ls_goodness_of_fit_ref 0.8786
_refine_ls_hydrogen_treatment constr
_refine_ls_matrix_type full
_refine_ls_number_parameters 275
_refine_ls_number_reflns 2028
_refine_ls_number_restraints 2
_refine_ls_R_factor_all 0.0949
_refine_ls_R_factor_gt 0.0541
_refine_ls_shift/su_max 0.000096
_refine_ls_structure_factor_coef F
_refine_ls_weighting_details
;
 W = 1 / [Sigma^2^(F*)+(0.01*p)^2^] 
where P=max(Fo^2^,0)
;
_refine_ls_weighting_scheme calc
_refine_ls_wR_factor_all 0.0940
_refine_ls_wR_factor_gt 0.0648
_refine_ls_wR_factor_ref 0.0671
_reflns_limit_h_max 17
_reflns_limit_h_min -18
_reflns_limit_k_max 14
_reflns_limit_k_min 0
_reflns_limit_l_max 18
_reflns_limit_l_min 0
_reflns_number_gt 2028
_reflns_number_total 8010
_reflns_threshold_expression I>2.00u(I)
_oxford_diffrn_Wilson_B_factor 4.41
_oxford_diffrn_Wilson_scale 0.19
_oxford_refine_ls_scale 3.476(11)
_cod_data_source_file ic061832msi20061117_085258_1.cif
_cod_data_source_block '[(NON)Fe(Br/Cl)]2'
_cod_depositor_comments
;
The following automatic conversions were performed:
'_symmetry_cell_setting' value 'Monoclinic' changed to 'monoclinic'
according to '/home/saulius/struct/CIF-dictionaries/cif_core.dic'
dictionary named 'cif_core.dic' version 2.4.1 from
2010-06-29.

'_exptl_absorpt_correction_type' value 'Multi-scan' changed
to 'multi-scan' according to
'/home/saulius/struct/CIF-dictionaries/cif_core.dic' dictionary named
'cif_core.dic' version 2.4.1 from 2010-06-29.

Automatic conversion script
Id: cif_fix_enum 1527 2010-12-29 10:47:43Z saulius 
;
_cod_original_sg_symbol_H-M 'P 1 21/c 1 '
_cod_original_formula_sum 'C22 H34 Br0.64 Cl0.36 Fe1 N2 O1 Si2'
_cod_database_code 4307294

loop_
_symmetry_equiv_pos_as_xyz
x,y,z
-x,-y,-z
-x,y+1/2,-z+1/2
x,-y+1/2,z+1/2

loop_
_atom_site_label
_atom_site_type_symbol
_atom_site_fract_x
_atom_site_fract_y
_atom_site_fract_z
_atom_site_U_iso_or_equiv
_atom_site_occupancy
_atom_site_adp_type
_atom_site_refinement_flags_posn
_atom_site_refinement_flags_adp
_atom_site_refinement_flags_occupancy
_atom_site_disorder_assembly
_atom_site_disorder_group
_atom_site_attached_hydrogens
Fe1 Fe 0.11066(10) -0.97492(14) 0.05480(11) 0.0521 1.0000 Uani D . . . . .
Br1 Br -0.0065(3) -0.9312(7) -0.1177(3) 0.0581 0.640(6) Uani . . P . . .
Cl1 Cl -0.0086(14) -0.929(3) -0.0998(15) 0.0581 0.360(6) Uani D . P . . .
Si1 Si 0.06159(19) -0.7334(3) 0.0924(2) 0.0658 1.0000 Uani . . . . . .
Si2 Si 0.1494(2) -1.2016(3) -0.0252(3) 0.0788 1.0000 Uani . . . . . .
O1 O -0.0380(4) -0.7969(6) 0.0579(4) 0.0643 1.0000 Uani . . . . . .
N1 N 0.1435(5) -0.8381(6) 0.1246(5) 0.0506 1.0000 Uani . . . . . .
N2 N 0.1914(5) -1.0809(7) 0.0419(5) 0.0570 1.0000 Uani . . . . . .
C1 C 0.0529(7) -0.6472(9) -0.0143(8) 0.0911 1.0000 Uani . . . . . .
C2 C 0.0868(7) -0.6422(10) 0.1985(8) 0.1045 1.0000 Uani . . . . . .
C3 C 0.1640(10) -1.2091(12) -0.1400(10) 0.1689 1.0000 Uani . . . . . .
C4 C 0.2027(8) -1.3276(10) 0.0502(10) 0.1767 1.0000 Uani . . . . . .
C5 C 0.2367(6) -0.8259(9) 0.2066(7) 0.0543 1.0000 Uani . . . . . .
C6 C 0.3094(7) -0.7762(9) 0.1930(8) 0.0664 1.0000 Uani . . . . . .
C7 C 0.3985(7) -0.7710(10) 0.2735(9) 0.0778 1.0000 Uani . . . . . .
C8 C 0.4172(7) -0.8081(12) 0.3659(9) 0.0839 1.0000 Uani . . . . . .
C9 C 0.3464(8) -0.8559(10) 0.3798(8) 0.0776 1.0000 Uani . . . . . .
C10 C 0.2552(7) -0.8636(9) 0.3000(8) 0.0648 1.0000 Uani . . . . . .
C11 C 0.2940(7) -0.7302(10) 0.0947(8) 0.0864 1.0000 Uani . . . . . .
C12 C 0.5147(7) -0.8046(11) 0.4509(8) 0.1204 1.0000 Uani . . . . . .
C13 C 0.1796(8) -0.9135(10) 0.3222(7) 0.0913 1.0000 Uani . . . . . .
C14 C 0.2902(6) -1.0543(9) 0.0886(7) 0.0597 1.0000 Uani . . . . . .
C15 C 0.3289(8) -0.9985(10) 0.0342(8) 0.0735 1.0000 Uani . . . . . .
C16 C 0.4249(8) -0.9723(10) 0.0838(9) 0.0798 1.0000 Uani . . . . . .
C17 C 0.4817(8) -0.9981(11) 0.1818(10) 0.0854 1.0000 Uani . . . . . .
C18 C 0.4397(7) -1.0504(9) 0.2331(8) 0.0753 1.0000 Uani . . . . . .
C19 C 0.3455(7) -1.0827(10) 0.1883(8) 0.0671 1.0000 Uani . . . . . .
C20 C 0.2734(7) -0.9616(10) -0.0706(7) 0.0894 1.0000 Uani . . . . . .
C21 C 0.5830(8) -0.9616(11) 0.2337(10) 0.1352 1.0000 Uani . . . . . .
C22 C 0.3064(8) -1.1378(10) 0.2500(8) 0.0929 1.0000 Uani . . . . . .
H11 H 0.0066 -0.5913 -0.0283 0.117(16) 1.0000 Uiso R . . . . .
H12 H 0.0358 -0.6935 -0.0708 0.117(16) 1.0000 Uiso R . . . . .
H13 H 0.1117 -0.6132 0.0017 0.117(16) 1.0000 Uiso R . . . . .
H21 H 0.0406 -0.5854 0.1790 0.134(16) 1.0000 Uiso R . . . . .
H22 H 0.0856 -0.6838 0.2515 0.134(16) 1.0000 Uiso R . . . . .
H23 H 0.1469 -0.6096 0.2198 0.134(16) 1.0000 Uiso R . . . . .
H31 H 0.1395 -1.2778 -0.1725 0.246(16) 1.0000 Uiso R . . . . .
H32 H 0.2285 -1.2040 -0.1243 0.246(16) 1.0000 Uiso R . . . . .
H33 H 0.1308 -1.1494 -0.1825 0.246(16) 1.0000 Uiso R . . . . .
H41 H 0.1775 -1.3918 0.0102 0.167(16) 1.0000 Uiso R . . . . .
H42 H 0.2686 -1.3255 0.0728 0.167(16) 1.0000 Uiso R . . . . .
H43 H 0.1895 -1.3303 0.1056 0.167(16) 1.0000 Uiso R . . . . .
H71 H 0.4481 -0.7402 0.2630 0.10(2) 1.0000 Uiso R . . . . .
H91 H 0.3580 -0.8828 0.4434 0.11(2) 1.0000 Uiso R . . . . .
H111 H 0.3360 -0.6700 0.1058 0.080(12) 0.09(11) Uiso R . P . . .
H112 H 0.2313 -0.7041 0.0606 0.080(12) 0.09(11) Uiso R . P . . .
H113 H 0.3048 -0.7863 0.0567 0.080(12) 0.09(11) Uiso R . P . . .
H114 H 0.2765 -0.6541 0.0908 0.080(12) 0.91(11) Uiso R . P . . .
H115 H 0.3502 -0.7365 0.0881 0.080(12) 0.91(11) Uiso R . P . . .
H116 H 0.2455 -0.7706 0.0430 0.080(12) 0.91(11) Uiso R . P . . .
H121 H 0.5235 -0.8652 0.4946 0.098(12) 0.43(11) Uiso R . P . . .
H122 H 0.5584 -0.8099 0.4244 0.098(12) 0.43(11) Uiso R . P . . .
H123 H 0.5230 -0.7362 0.4854 0.098(12) 0.43(11) Uiso R . P . . .
H124 H 0.5480 -0.8705 0.4521 0.098(12) 0.57(11) Uiso R . P . . .
H125 H 0.5113 -0.7973 0.5119 0.098(12) 0.57(11) Uiso R . P . . .
H126 H 0.5463 -0.7421 0.4417 0.098(12) 0.57(11) Uiso R . P . . .
H131 H 0.1934 -0.8981 0.3892 0.085(12) 0.54(10) Uiso R . P . . .
H132 H 0.1209 -0.8814 0.2792 0.085(12) 0.54(10) Uiso R . P . . .
H133 H 0.1776 -0.9917 0.3120 0.085(12) 0.54(10) Uiso R . P . . .
H134 H 0.1497 -0.8570 0.3417 0.085(12) 0.46(10) Uiso R . P . . .
H135 H 0.2072 -0.9663 0.3743 0.085(12) 0.46(10) Uiso R . P . . .
H136 H 0.1346 -0.9496 0.2644 0.085(12) 0.46(10) Uiso R . P . . .
H161 H 0.4526 -0.9360 0.0475 0.12(2) 1.0000 Uiso R . . . . .
H181 H 0.4771 -1.0663 0.3015 0.10(2) 1.0000 Uiso R . . . . .
H201 H 0.2240 -1.0132 -0.1034 0.088(12) 0.23(11) Uiso R . P . . .
H202 H 0.3131 -0.9604 -0.1022 0.088(12) 0.23(11) Uiso R . P . . .
H203 H 0.2486 -0.8895 -0.0718 0.088(12) 0.23(11) Uiso R . P . . .
H204 H 0.2741 -1.0177 -0.1146 0.088(12) 0.77(11) Uiso R . P . . .
H205 H 0.2107 -0.9479 -0.0825 0.088(12) 0.77(11) Uiso R . P . . .
H206 H 0.2998 -0.8951 -0.0813 0.088(12) 0.77(11) Uiso R . P . . .
H211 H 0.6173 -1.0128 0.2853 0.124(12) 0.44(13) Uiso R . P . . .
H212 H 0.6072 -0.9618 0.1866 0.124(12) 0.44(13) Uiso R . P . . .
H213 H 0.5878 -0.8890 0.2606 0.124(12) 0.44(13) Uiso R . P . . .
H214 H 0.6212 -1.0191 0.2284 0.124(12) 0.56(13) Uiso R . P . . .
H215 H 0.6009 -0.9471 0.3018 0.124(12) 0.56(13) Uiso R . P . . .
H216 H 0.5908 -0.8960 0.2030 0.124(12) 0.56(13) Uiso R . P . . .
H221 H 0.3556 -1.1788 0.3006 0.077(12) 0.35(10) Uiso R . P . . .
H222 H 0.2589 -1.1876 0.2081 0.077(12) 0.35(10) Uiso R . P . . .
H223 H 0.2815 -1.0846 0.2783 0.077(12) 0.35(10) Uiso R . P . . .
H224 H 0.3144 -1.2160 0.2483 0.077(12) 0.65(10) Uiso R . P . . .
H225 H 0.3383 -1.1123 0.3166 0.077(12) 0.65(10) Uiso R . P . . .
H226 H 0.2416 -1.1211 0.2241 0.077(12) 0.65(10) Uiso R . P . . .

loop_
_atom_site_aniso_label
_atom_site_aniso_U_11
_atom_site_aniso_U_22
_atom_site_aniso_U_33
_atom_site_aniso_U_23
_atom_site_aniso_U_13
_atom_site_aniso_U_12
Fe1 0.0439(8) 0.0555(11) 0.0535(10) -0.0047(9) 0.0189(7) -0.0011(8)
Br1 0.0578(8) 0.0674(12) 0.0509(19) -0.0024(19) 0.0260(11) -0.0030(8)
Cl1 0.0578(8) 0.0674(12) 0.0509(19) -0.0024(19) 0.0260(11) -0.0030(8)
Si1 0.0536(15) 0.062(2) 0.076(2) -0.0162(18) 0.0237(15) -0.0023(16)
Si2 0.0521(15) 0.071(3) 0.106(3) -0.026(2) 0.0287(18) -0.0003(17)
O1 0.049(3) 0.073(6) 0.067(4) -0.015(4) 0.022(3) -0.009(4)
N1 0.045(4) 0.043(5) 0.057(5) -0.009(4) 0.017(4) 0.000(4)
N2 0.042(4) 0.058(6) 0.063(5) -0.009(5) 0.017(4) -0.007(4)
C1 0.083(8) 0.058(9) 0.126(11) 0.016(8) 0.042(8) 0.010(7)
C2 0.076(8) 0.113(12) 0.104(10) -0.044(9) 0.022(7) 0.012(8)
C3 0.191(17) 0.174(17) 0.212(17) -0.131(15) 0.153(15) -0.084(14)
C4 0.097(10) 0.054(10) 0.250(19) -0.023(12) -0.037(11) 0.007(9)
C5 0.047(5) 0.058(7) 0.057(7) -0.009(6) 0.024(5) -0.006(5)
C6 0.071(7) 0.062(8) 0.067(7) -0.002(6) 0.031(6) -0.003(7)
C7 0.045(5) 0.081(10) 0.095(9) -0.010(8) 0.020(6) -0.005(6)
C8 0.061(7) 0.105(12) 0.067(8) -0.009(8) 0.012(6) -0.003(8)
C9 0.082(7) 0.087(10) 0.053(7) -0.012(7) 0.021(6) 0.008(8)
C10 0.060(6) 0.070(9) 0.065(7) -0.011(7) 0.028(6) -0.009(6)
C11 0.064(7) 0.088(10) 0.107(10) 0.005(8) 0.039(7) -0.018(7)
C12 0.071(7) 0.132(13) 0.109(10) -0.006(10) -0.004(7) 0.014(9)
C13 0.099(9) 0.113(12) 0.065(7) -0.013(8) 0.040(7) -0.019(9)
C14 0.048(5) 0.069(8) 0.057(6) -0.008(6) 0.019(5) 0.004(6)
C15 0.074(7) 0.080(10) 0.063(8) -0.008(7) 0.027(6) -0.002(7)
C16 0.074(7) 0.080(10) 0.098(9) 0.001(8) 0.050(8) -0.005(8)
C17 0.065(7) 0.072(10) 0.112(11) -0.009(9) 0.033(8) -0.004(7)
C18 0.063(6) 0.055(8) 0.086(9) -0.002(7) 0.014(6) -0.002(6)
C19 0.054(5) 0.076(9) 0.064(7) -0.008(7) 0.021(5) -0.007(6)
C20 0.092(9) 0.101(11) 0.085(9) 0.000(8) 0.048(8) -0.019(8)
C21 0.065(8) 0.116(14) 0.200(15) -0.027(12) 0.037(10) -0.027(9)
C22 0.113(10) 0.089(11) 0.072(8) 0.001(8) 0.037(8) 0.009(9)

loop_
_atom_type_symbol
_atom_type_scat_dispersion_real
_atom_type_scat_dispersion_imag
_atom_type_scat_Cromer_Mann_a1
_atom_type_scat_Cromer_Mann_b1
_atom_type_scat_Cromer_Mann_a2
_atom_type_scat_Cromer_Mann_b2
_atom_type_scat_Cromer_Mann_a3
_atom_type_scat_Cromer_Mann_b3
_atom_type_scat_Cromer_Mann_a4
_atom_type_scat_Cromer_Mann_b4
_atom_type_scat_Cromer_Mann_c
_atom_type_scat_source
Fe -1.1336 3.1974 11.7695 4.7611 7.3573 0.3072 3.5222 15.3535 2.3045 76.8805 1.0369 'International Tables Vol C 4.2.6.8 and 6.1.1.4'
Br -0.6763 1.2805 17.1789 2.1723 5.2358 16.5796 5.6377 0.2609 3.9851 41.4328 2.9557 'International Tables Vol C 4.2.6.8 and 6.1.1.4'
Cl 0.3639 0.7018 11.4604 0.0104 7.1964 1.1662 6.2556 18.5194 1.6455 47.7784 -9.5574 'International Tables Vol C 4.2.6.8 and 6.1.1.4'
Si 0.2541 0.3302 6.2915 2.4386 3.0353 32.3337 1.9891 0.6785 1.5410 81.6937 1.1407 'International Tables Vol C 4.2.6.8 and 6.1.1.4'
F 0.0727 0.0534 3.5392 10.2825 2.6412 4.2944 1.5170 0.2615 1.0243 26.1476 0.2776 'International Tables Vol C 4.2.6.8 and 6.1.1.4'
O 0.0492 0.0322 3.0485 13.2771 2.2868 5.7011 1.5463 0.3239 0.8670 32.9089 0.2508 'International Tables Vol C 4.2.6.8 and 6.1.1.4'
N 0.0311 0.0180 12.2126 0.0057 3.1322 9.8933 2.0125 28.9975 1.1663 0.5826 -11.5290 'International Tables Vol C 4.2.6.8 and 6.1.1.4'
C 0.0181 0.0091 2.3100 20.8439 1.0200 10.2075 1.5886 0.5687 0.8650 51.6512 0.2156 'International Tables Vol C 4.2.6.8 and 6.1.1.4'
H 0.0000 0.0000 0.4930 10.5109 0.3229 26.1257 0.1402 3.1424 0.0408 57.7998 0.0030 'International Tables Vol C 4.2.6.8 and 6.1.1.4'

loop_
_geom_angle_atom_site_label_1
_geom_angle_site_symmetry_1
_geom_angle_atom_site_label_2
_geom_angle_site_symmetry_2
_geom_angle_atom_site_label_3
_geom_angle_site_symmetry_3
_geom_angle
_geom_angle_publ_flag
Br1 2_535 Fe1 . Cl1 2_535 5.1(9) yes
Br1 2_535 Fe1 . Br1 . 100.05(12) yes
Cl1 2_535 Fe1 . Br1 . 96.5(5) yes
Br1 2_535 Fe1 . Cl1 . 95.9(5) yes
Cl1 2_535 Fe1 . Cl1 . 92.6(6) yes
Br1 . Fe1 . Cl1 . 5.6(8) yes
Br1 2_535 Fe1 . Si1 . 94.9(2) yes
Cl1 2_535 Fe1 . Si1 . 98.2(10) yes
Br1 . Fe1 . Si1 . 82.0(2) yes
Cl1 . Fe1 . Si1 . 78.5(10) yes
Br1 2_535 Fe1 . Si2 . 91.9(2) yes
Cl1 2_535 Fe1 . Si2 . 88.1(10) yes
Br1 . Fe1 . Si2 . 88.1(2) yes
Cl1 . Fe1 . Si2 . 92.0(10) yes
Si1 . Fe1 . Si2 . 168.85(11) yes
Br1 2_535 Fe1 . N1 . 104.1(3) yes
Cl1 2_535 Fe1 . N1 . 108.8(9) yes
Br1 . Fe1 . N1 . 106.7(3) yes
Cl1 . Fe1 . N1 . 104.4(10) yes
Si1 . Fe1 . N1 . 28.6(2) yes
Br1 2_535 Fe1 . N2 . 109.5(3) yes
Cl1 2_535 Fe1 . N2 . 107.2(10) yes
Br1 . Fe1 . N2 . 105.3(3) yes
Cl1 . Fe1 . N2 . 110.4(9) yes
Si1 . Fe1 . N2 . 152.4(2) yes
Si2 . Fe1 . N1 . 155.5(2) yes
Si2 . Fe1 . N2 . 27.7(2) yes
N1 . Fe1 . N2 . 127.8(3) yes
Fe1 2_535 Br1 . Fe1 . 79.95(12) yes
Fe1 2_535 Cl1 . Fe1 . 87.4(6) yes
Fe1 . Si1 . O1 . 78.2(3) yes
Fe1 . Si1 . N1 . 31.8(2) yes
O1 . Si1 . N1 . 104.9(4) yes
Fe1 . Si1 . C1 . 106.7(3) yes
O1 . Si1 . C1 . 107.6(4) yes
N1 . Si1 . C1 . 113.7(4) yes
Fe1 . Si1 . C2 . 137.8(4) yes
O1 . Si1 . C2 . 111.1(4) yes
N1 . Si1 . C2 . 110.6(4) yes
C1 . Si1 . C2 . 108.9(5) yes
Fe1 . Si2 . O1 2_535 75.4(3) yes
Fe1 . Si2 . N2 . 30.6(2) yes
O1 2_535 Si2 . N2 . 105.8(4) yes
Fe1 . Si2 . C3 . 121.9(5) yes
O1 2_535 Si2 . C3 . 107.3(5) yes
N2 . Si2 . C3 . 114.2(5) yes
Fe1 . Si2 . C4 . 125.9(5) yes
O1 2_535 Si2 . C4 . 108.5(5) yes
N2 . Si2 . C4 . 112.2(5) yes
C3 . Si2 . C4 . 108.5(7) yes
Si1 . O1 . Si2 2_535 152.4(5) yes
Fe1 . N1 . Si1 . 119.5(4) yes
Fe1 . N1 . C5 . 118.8(6) yes
Si1 . N1 . C5 . 121.6(6) yes
Fe1 . N2 . Si2 . 121.7(4) yes
Fe1 . N2 . C14 . 116.7(7) yes
Si2 . N2 . C14 . 121.6(7) yes
Si1 . C1 . H11 . 109.5 no
Si1 . C1 . H12 . 109.1 no
H11 . C1 . H12 . 109.5 no
Si1 . C1 . H13 . 109.8 no
H11 . C1 . H13 . 109.5 no
H12 . C1 . H13 . 109.5 no
Si1 . C2 . H21 . 109.0 no
Si1 . C2 . H22 . 109.9 no
H21 . C2 . H22 . 109.5 no
Si1 . C2 . H23 . 109.5 no
H21 . C2 . H23 . 109.5 no
H22 . C2 . H23 . 109.5 no
Si2 . C3 . H31 . 109.2 no
Si2 . C3 . H32 . 110.1 no
H31 . C3 . H32 . 109.5 no
Si2 . C3 . H33 . 109.1 no
H31 . C3 . H33 . 109.5 no
H32 . C3 . H33 . 109.5 no
Si2 . C4 . H41 . 109.1 no
Si2 . C4 . H42 . 109.1 no
H41 . C4 . H42 . 109.5 no
Si2 . C4 . H43 . 110.2 no
H41 . C4 . H43 . 109.5 no
H42 . C4 . H43 . 109.5 no
N1 . C5 . C6 . 121.2(9) yes
N1 . C5 . C10 . 120.2(9) yes
C6 . C5 . C10 . 118.6(9) yes
C5 . C6 . C7 . 118.7(10) yes
C5 . C6 . C11 . 121.7(9) yes
C7 . C6 . C11 . 119.6(10) yes
C6 . C7 . C8 . 122.9(11) yes
C6 . C7 . H71 . 118.3 no
C8 . C7 . H71 . 118.8 no
C7 . C8 . C9 . 118.6(10) yes
C7 . C8 . C12 . 121.9(12) yes
C9 . C8 . C12 . 119.4(12) yes
C8 . C9 . C10 . 120.2(11) yes
C8 . C9 . H91 . 120.1 no
C10 . C9 . H91 . 119.7 no
C9 . C10 . C5 . 120.9(10) yes
C9 . C10 . C13 . 117.1(10) yes
C5 . C10 . C13 . 122.0(9) yes
C6 . C11 . H111 . 108.7 no
C6 . C11 . H112 . 108.8 no
H111 . C11 . H112 . 109.5 no
C6 . C11 . H113 . 110.0 no
H111 . C11 . H113 . 109.9 no
H112 . C11 . H113 . 109.9 no
C6 . C11 . H114 . 109.4 no
H111 . C11 . H114 . 56.0 no
H112 . C11 . H114 . 56.0 no
H113 . C11 . H114 . 140.6 no
C6 . C11 . H115 . 109.4 no
H111 . C11 . H115 . 56.8 no
H112 . C11 . H115 . 141.7 no
H113 . C11 . H115 . 56.2 no
H114 . C11 . H115 . 109.5 no
C6 . C11 . H116 . 109.6 no
H111 . C11 . H116 . 141.7 no
H112 . C11 . H116 . 56.8 no
H113 . C11 . H116 . 56.2 no
H114 . C11 . H116 . 109.5 no
H115 . C11 . H116 . 109.5 no
C8 . C12 . H121 . 110.1 no
C8 . C12 . H122 . 108.3 no
H121 . C12 . H122 . 109.5 no
C8 . C12 . H123 . 109.0 no
H121 . C12 . H123 . 110.0 no
H122 . C12 . H123 . 110.0 no
C8 . C12 . H124 . 110.4 no
H121 . C12 . H124 . 56.0 no
H122 . C12 . H124 . 56.0 no
H123 . C12 . H124 . 140.6 no
C8 . C12 . H125 . 109.9 no
H121 . C12 . H125 . 56.8 no
H122 . C12 . H125 . 141.8 no
H123 . C12 . H125 . 56.2 no
H124 . C12 . H125 . 109.5 no
C8 . C12 . H126 . 108.1 no
H121 . C12 . H126 . 141.8 no
H122 . C12 . H126 . 56.8 no
H123 . C12 . H126 . 56.2 no
H124 . C12 . H126 . 109.5 no
H125 . C12 . H126 . 109.5 no
C10 . C13 . H131 . 109.3 no
C10 . C13 . H132 . 109.2 no
H131 . C13 . H132 . 109.5 no
C10 . C13 . H133 . 109.1 no
H131 . C13 . H133 . 109.9 no
H132 . C13 . H133 . 109.9 no
C10 . C13 . H134 . 110.3 no
H131 . C13 . H134 . 56.0 no
H132 . C13 . H134 . 56.0 no
H133 . C13 . H134 . 140.6 no
C10 . C13 . H135 . 109.1 no
H131 . C13 . H135 . 56.8 no
H132 . C13 . H135 . 141.7 no
H133 . C13 . H135 . 56.2 no
H134 . C13 . H135 . 109.5 no
C10 . C13 . H136 . 109.0 no
H131 . C13 . H136 . 141.7 no
H132 . C13 . H136 . 56.8 no
H133 . C13 . H136 . 56.2 no
H134 . C13 . H136 . 109.5 no
H135 . C13 . H136 . 109.5 no
N2 . C14 . C15 . 119.6(9) yes
N2 . C14 . C19 . 119.4(10) yes
C15 . C14 . C19 . 121.0(9) yes
C14 . C15 . C16 . 117.3(10) yes
C14 . C15 . C20 . 123.8(10) yes
C16 . C15 . C20 . 118.9(11) yes
C15 . C16 . C17 . 123.6(12) yes
C15 . C16 . H161 . 118.4 no
C17 . C16 . H161 . 118.0 no
C16 . C17 . C18 . 116.9(11) yes
C16 . C17 . C21 . 121.7(13) yes
C18 . C17 . C21 . 121.2(13) yes
C17 . C18 . C19 . 122.9(11) yes
C17 . C18 . H181 . 118.1 no
C19 . C18 . H181 . 118.9 no
C14 . C19 . C18 . 118.1(11) yes
C14 . C19 . C22 . 122.8(9) yes
C18 . C19 . C22 . 118.9(10) yes
C15 . C20 . H201 . 108.5 no
C15 . C20 . H202 . 109.0 no
H201 . C20 . H202 . 109.5 no
C15 . C20 . H203 . 109.6 no
H201 . C20 . H203 . 110.1 no
H202 . C20 . H203 . 110.1 no
C15 . C20 . H204 . 110.0 no
H201 . C20 . H204 . 55.9 no
H202 . C20 . H204 . 55.9 no
H203 . C20 . H204 . 140.4 no
C15 . C20 . H205 . 109.0 no
H201 . C20 . H205 . 57.0 no
H202 . C20 . H205 . 142.1 no
H203 . C20 . H205 . 56.1 no
H204 . C20 . H205 . 109.5 no
C15 . C20 . H206 . 109.5 no
H201 . C20 . H206 . 142.1 no
H202 . C20 . H206 . 57.0 no
H203 . C20 . H206 . 56.1 no
H204 . C20 . H206 . 109.5 no
H205 . C20 . H206 . 109.5 no
C17 . C21 . H211 . 108.9 no
C17 . C21 . H212 . 108.2 no
H211 . C21 . H212 . 109.5 no
C17 . C21 . H213 . 110.4 no
H211 . C21 . H213 . 109.9 no
H212 . C21 . H213 . 109.9 no
C17 . C21 . H214 . 108.9 no
H211 . C21 . H214 . 56.0 no
H212 . C21 . H214 . 56.0 no
H213 . C21 . H214 . 140.7 no
C17 . C21 . H215 . 110.1 no
H211 . C21 . H215 . 56.7 no
H212 . C21 . H215 . 141.7 no
H213 . C21 . H215 . 56.2 no
H214 . C21 . H215 . 109.5 no
C17 . C21 . H216 . 109.4 no
H211 . C21 . H216 . 141.7 no
H212 . C21 . H216 . 56.7 no
H213 . C21 . H216 . 56.2 no
H214 . C21 . H216 . 109.5 no
H215 . C21 . H216 . 109.5 no
C19 . C22 . H221 . 107.8 no
C19 . C22 . H222 . 107.4 no
H221 . C22 . H222 . 109.5 no
C19 . C22 . H223 . 111.0 no
H221 . C22 . H223 . 110.5 no
H222 . C22 . H223 . 110.5 no
C19 . C22 . H224 . 108.9 no
H221 . C22 . H224 . 55.7 no
H222 . C22 . H224 . 55.7 no
H223 . C22 . H224 . 140.0 no
C19 . C22 . H225 . 109.9 no
H221 . C22 . H225 . 57.4 no
H222 . C22 . H225 . 142.6 no
H223 . C22 . H225 . 56.1 no
H224 . C22 . H225 . 109.5 no
C19 . C22 . H226 . 109.6 no
H221 . C22 . H226 . 142.6 no
H222 . C22 . H226 . 57.4 no
H223 . C22 . H226 . 56.1 no
H224 . C22 . H226 . 109.5 no
H225 . C22 . H226 . 109.5 no

loop_
_geom_bond_atom_site_label_1
_geom_bond_site_symmetry_1
_geom_bond_atom_site_label_2
_geom_bond_site_symmetry_2
_geom_bond_distance
_geom_bond_publ_flag
Fe1 . Br1 2_535 2.522(5) yes
Fe1 . Cl1 2_535 2.335(18) yes
Fe1 . Br1 . 2.484(4) yes
Fe1 . Cl1 . 2.319(18) yes
Fe1 . Si1 . 3.125(4) yes
Fe1 . Si2 . 3.152(4) yes
Fe1 . N1 . 1.895(7) yes
Fe1 . N2 . 1.884(8) yes
Si1 . O1 . 1.625(6) yes
Si1 . N1 . 1.720(8) yes
Si1 . C1 . 1.866(10) yes
Si1 . C2 . 1.830(10) yes
Si2 . O1 2_535 1.619(6) yes
Si2 . N2 . 1.724(8) yes
Si2 . C3 . 1.851(12) yes
Si2 . C4 . 1.854(12) yes
N1 . C5 . 1.454(10) yes
N2 . C14 . 1.447(11) yes
C1 . H11 . 0.950 no
C1 . H12 . 0.950 no
C1 . H13 . 0.950 no
C2 . H21 . 0.950 no
C2 . H22 . 0.950 no
C2 . H23 . 0.950 no
C3 . H31 . 0.950 no
C3 . H32 . 0.950 no
C3 . H33 . 0.950 no
C4 . H41 . 0.950 no
C4 . H42 . 0.950 no
C4 . H43 . 0.950 no
C5 . C6 . 1.401(13) yes
C5 . C10 . 1.379(12) yes
C6 . C7 . 1.397(13) yes
C6 . C11 . 1.496(12) yes
C7 . C8 . 1.362(14) yes
C7 . H71 . 0.950 no
C8 . C9 . 1.366(15) yes
C8 . C12 . 1.509(13) yes
C9 . C10 . 1.415(13) yes
C9 . H91 . 0.950 no
C10 . C13 . 1.517(13) yes
C11 . H111 . 0.950 no
C11 . H112 . 0.950 no
C11 . H113 . 0.950 no
C11 . H114 . 0.950 no
C11 . H115 . 0.950 no
C11 . H116 . 0.950 no
C12 . H121 . 0.950 no
C12 . H122 . 0.950 no
C12 . H123 . 0.950 no
C12 . H124 . 0.950 no
C12 . H125 . 0.950 no
C12 . H126 . 0.950 no
C13 . H131 . 0.950 no
C13 . H132 . 0.950 no
C13 . H133 . 0.950 no
C13 . H134 . 0.950 no
C13 . H135 . 0.950 no
C13 . H136 . 0.950 no
C14 . C15 . 1.399(13) yes
C14 . C19 . 1.402(13) yes
C15 . C16 . 1.407(14) yes
C15 . C20 . 1.491(13) yes
C16 . C17 . 1.378(15) yes
C16 . H161 . 0.950 no
C17 . C18 . 1.384(14) yes
C17 . C21 . 1.513(14) yes
C18 . C19 . 1.399(13) yes
C18 . H181 . 0.950 no
C19 . C22 . 1.488(13) yes
C20 . H201 . 0.950 no
C20 . H202 . 0.950 no
C20 . H203 . 0.950 no
C20 . H204 . 0.950 no
C20 . H205 . 0.950 no
C20 . H206 . 0.950 no
C21 . H211 . 0.950 no
C21 . H212 . 0.950 no
C21 . H213 . 0.950 no
C21 . H214 . 0.950 no
C21 . H215 . 0.950 no
C21 . H216 . 0.950 no
C22 . H221 . 0.950 no
C22 . H222 . 0.950 no
C22 . H223 . 0.950 no
C22 . H224 . 0.950 no
C22 . H225 . 0.950 no
C22 . H226 . 0.950 no
